data_7713995
loop_
_publ_author_name
'Moreno, Sonia'
'Royo, David'
'El Hachimi, Abdel Ghafour'
'Rodr\'iguez-Castillo, Mar\'ia'
'Monge, Miguel'
'Olmos, Maria Elena'
'L\'opez-de-Luzuriaga, Jos\'e Maria'

_publ_section_title
;
 Vapochromic Behaviour of a Gold(I)-Lead(II) complex as a VOC sensor
;
_journal_name_full 'Dalton Transactions'
_journal_paper_doi 10.1039/D3DT02000B
_journal_year 2023
_chemical_formula_moiety 'C39 H11 Au2 F20 N3 Pb, C7 H8'
_chemical_formula_sum 'C46 H19 Au2 F20 N3 Pb'
_chemical_formula_weight 1594.76
_space_group_crystal_system monoclinic
_space_group_IT_number 9
_space_group_name_Hall 'C -2yc'
_space_group_name_H-M_alt 'C 1 c 1'
_atom_sites_solution_hydrogens geom
_audit_creation_method SHELXL-2014/7
_audit_update_record
;
2023-09-18 deposited with the CCDC.	2023-09-21 downloaded from the CCDC.
;
_cell_angle_alpha 90
_cell_angle_beta 105.334(3)
_cell_angle_gamma 90
_cell_formula_units_Z 4
_cell_length_a 11.7382(5)
_cell_length_b 25.0335(13)
_cell_length_c 15.6517(6)
_cell_measurement_reflns_used 3655
_cell_measurement_temperature 173(2)
_cell_measurement_theta_max 27.48
_cell_measurement_theta_min 2.65
_cell_volume 4435.5(3)
_computing_data_collection 'Collect (Bruker AXS BV, 1997-2004)'
_computing_data_reduction 'HKL Denzo and Scalepack (Otwinowski & Minor 1997)'
_computing_molecular_graphics 'ShelXT (Sheldrick, 2015)'
_computing_structure_refinement 'ShelXT (Sheldrick, 2015)'
_diffrn_ambient_temperature 173(2)
_diffrn_measured_fraction_theta_full 0.991
_diffrn_measured_fraction_theta_max 0.991
_diffrn_measurement_device_type KappaCCD
_diffrn_measurement_method 'CCD rotation images, thick slices'
_diffrn_radiation_type MoK\a
_diffrn_radiation_wavelength 0.71073
_diffrn_reflns_av_R_equivalents 0.0902
_diffrn_reflns_av_unetI/netI 0.0801
_diffrn_reflns_Laue_measured_fraction_full 0.991
_diffrn_reflns_Laue_measured_fraction_max 0.991
_diffrn_reflns_limit_h_max 15
_diffrn_reflns_limit_h_min -15
_diffrn_reflns_limit_k_max 32
_diffrn_reflns_limit_k_min -32
_diffrn_reflns_limit_l_max 20
_diffrn_reflns_limit_l_min -18
_diffrn_reflns_number 28760
_diffrn_reflns_point_group_measured_fraction_full 0.991
_diffrn_reflns_point_group_measured_fraction_max 0.992
_diffrn_reflns_theta_full 25.242
_diffrn_reflns_theta_max 25.346
_diffrn_reflns_theta_min 2.647
_diffrn_source 'Enraf Nonius FR590'
_exptl_absorpt_coefficient_mu 10.509
_exptl_absorpt_correction_T_max 0.5311
_exptl_absorpt_correction_T_min 0.4056
_exptl_absorpt_correction_type refdelf
_exptl_absorpt_process_details
;
Parkin S,Moezzi B & Hope H, (1995) J. Appl. Cryst. 28, 53-56
Cubic fit to sin(theta)/lambda - 24 parameters
;
_exptl_crystal_colour 'dark green'
_exptl_crystal_density_diffrn 2.388
_exptl_crystal_description prism
_exptl_crystal_F_000 2944
_exptl_crystal_preparation Luminescent
_exptl_crystal_size_max 0.125
_exptl_crystal_size_mid 0.075
_exptl_crystal_size_min 0.075
_refine_diff_density_max 1.035
_refine_diff_density_min -1.396
_refine_diff_density_rms 0.194
_refine_ls_abs_structure_details
;
 Refined as an inversion twin.
;
_refine_ls_abs_structure_Flack 0.237(15)
_refine_ls_extinction_method none
_refine_ls_goodness_of_fit_ref 1.002
_refine_ls_hydrogen_treatment constr
_refine_ls_matrix_type full
_refine_ls_number_parameters 645
_refine_ls_number_reflns 7888
_refine_ls_number_restraints 266
_refine_ls_restrained_S_all 0.992
_refine_ls_R_factor_all 0.0566
_refine_ls_R_factor_gt 0.0435
_refine_ls_shift/su_max 0.001
_refine_ls_shift/su_mean 0.000
_refine_ls_structure_factor_coef Fsqd
_refine_ls_weighting_details 'w=1/[\s^2^(Fo^2^)+(0.0404P)^2^] where P=(Fo^2^+2Fc^2^)/3'
_refine_ls_weighting_scheme calc
_refine_ls_wR_factor_gt 0.0860
_refine_ls_wR_factor_ref 0.0910
_reflns_Friedel_coverage 0.997
_reflns_Friedel_fraction_full 0.992
_reflns_Friedel_fraction_max 0.992
_reflns_number_gt 6649
_reflns_number_total 7888
_reflns_threshold_expression 'I > 2\s(I)'
_cod_data_source_file d3dt02000b2.cif
_cod_data_source_block mrc63sm70-verde
_cod_original_sg_symbol_H-M 'C c'
_cod_database_code 7713995
_shelx_shelxl_version_number 2014/7
_shelx_space_group_comment
;
The symmetry employed for this shelxl refinement is uniquely defined
by the following loop, which should always be used as a source of
symmetry information in preference to the above space-group names.
They are only intended as comments.
;
_shelx_estimated_absorpt_t_min 0.353
_shelx_estimated_absorpt_t_max 0.506
_exptl_absorpt_correction_t_ave 0.4586

loop_
_space_group_symop_operation_xyz
'x, y, z'
'x, -y, z+1/2'
'x+1/2, y+1/2, z'
'x+1/2, -y+1/2, z+1/2'

loop_
_atom_site_label
_atom_site_type_symbol
_atom_site_fract_x
_atom_site_fract_y
_atom_site_fract_z
_atom_site_U_iso_or_equiv
_atom_site_adp_type
_atom_site_occupancy
_atom_site_site_symmetry_order
_atom_site_calc_flag
_atom_site_refinement_flags_posn
_atom_site_refinement_flags_adp
_atom_site_refinement_flags_occupancy
_atom_site_disorder_assembly
_atom_site_disorder_group
Pb Pb 0.62194(5) 0.78463(3) 0.58586(5) 0.0268(2) Uani 1 1 d . . . . .
Au1 Au 0.77725(9) 0.75854(3) 0.75351(7) 0.02691(19) Uani 1 1 d . . . . .
Au2 Au 0.93936(4) 0.72613(3) 0.92215(4) 0.0269(2) Uani 1 1 d . . . . .
C1 C 0.737(2) 0.6790(9) 0.7245(14) 0.038(4) Uani 1 1 d . U . . .
C2 C 0.806(2) 0.6487(9) 0.6847(15) 0.039(5) Uani 1 1 d . U . . .
C3 C 0.787(2) 0.5946(8) 0.6695(15) 0.043(5) Uani 1 1 d . U . . .
C4 C 0.694(2) 0.5691(9) 0.6953(17) 0.050(5) Uani 1 1 d . U . . .
C5 C 0.618(2) 0.5975(9) 0.7300(17) 0.051(5) Uani 1 1 d . U . . .
C6 C 0.646(2) 0.6517(9) 0.7467(16) 0.041(5) Uani 1 1 d . U . . .
F1 F 0.8977(12) 0.6710(6) 0.6590(8) 0.053(4) Uani 1 1 d . . . . .
F2 F 0.8591(19) 0.5660(6) 0.6326(12) 0.090(4) Uani 1 1 d . . . . .
F3 F 0.6800(16) 0.5170(6) 0.6772(10) 0.090(4) Uani 1 1 d . . . . .
F4 F 0.5305(17) 0.5745(7) 0.7531(13) 0.085(6) Uani 1 1 d . . . . .
F5 F 0.5707(12) 0.6793(6) 0.7851(10) 0.057(4) Uani 1 1 d . . . . .
C7 C 0.8162(18) 0.8388(8) 0.7756(13) 0.033(4) Uani 1 1 d . U . . .
C8 C 0.9141(19) 0.8613(9) 0.7534(15) 0.037(4) Uani 1 1 d . U . . .
C9 C 0.943(2) 0.9143(9) 0.7715(16) 0.042(5) Uani 1 1 d . U . . .
C10 C 0.880(2) 0.9467(9) 0.8111(17) 0.047(5) Uani 1 1 d . U . . .
C11 C 0.784(2) 0.9263(9) 0.8309(15) 0.042(5) Uani 1 1 d . U . . .
C12 C 0.752(2) 0.8723(9) 0.8128(15) 0.037(5) Uani 1 1 d . U . . .
F6 F 0.9821(12) 0.8320(5) 0.7145(8) 0.044(3) Uani 1 1 d . . . . .
F7 F 1.0368(13) 0.9344(6) 0.7459(11) 0.066(5) Uani 1 1 d . . . . .
F8 F 0.9078(13) 0.9979(5) 0.8288(12) 0.079(5) Uani 1 1 d . . . . .
F9 F 0.7178(11) 0.9565(5) 0.8713(10) 0.054(4) Uani 1 1 d . . . . .
F10 F 0.6555(11) 0.8542(5) 0.8335(9) 0.045(3) Uani 1 1 d . . . . .
C13 C 1.0299(16) 0.6730(8) 0.8677(12) 0.026(4) Uani 1 1 d . U . . .
C14 C 1.123(2) 0.6863(9) 0.8314(15) 0.034(4) Uani 1 1 d . U . . .
C15 C 1.1842(18) 0.6509(9) 0.7927(13) 0.039(4) Uani 1 1 d . U . . .
C16 C 1.1534(18) 0.5975(8) 0.7888(13) 0.039(4) Uani 1 1 d . U . . .
C17 C 1.0592(19) 0.5823(8) 0.8220(13) 0.040(4) Uani 1 1 d . U . . .
C18 C 1.0036(17) 0.6180(8) 0.8589(13) 0.029(4) Uani 1 1 d . U . . .
F11 F 1.1597(10) 0.7384(5) 0.8391(9) 0.045(3) Uani 1 1 d . . . . .
F12 F 1.2742(11) 0.6669(5) 0.7632(9) 0.055(3) Uani 1 1 d . . . . .
F13 F 1.2106(11) 0.5621(5) 0.7512(8) 0.061(4) Uani 1 1 d . . . . .
F14 F 1.0279(12) 0.5289(5) 0.8152(9) 0.061(4) Uani 1 1 d . . . . .
F15 F 0.9148(10) 0.5999(5) 0.8923(9) 0.044(3) Uani 1 1 d . . . . .
C19 C 0.8476(16) 0.7789(8) 0.9800(12) 0.031(4) Uani 1 1 d . U . . .
C20 C 0.8849(18) 0.8290(8) 1.0086(14) 0.038(4) Uani 1 1 d . U . . .
C21 C 0.821(2) 0.8648(10) 1.0441(15) 0.051(5) Uani 1 1 d . U . . .
C22 C 0.715(2) 0.8476(9) 1.0559(14) 0.047(5) Uani 1 1 d . U . . .
C23 C 0.6743(18) 0.7955(9) 1.0310(13) 0.043(4) Uani 1 1 d . U . . .
C24 C 0.7396(18) 0.7629(8) 0.9950(13) 0.035(4) Uani 1 1 d . U . . .
F16 F 0.9883(10) 0.8465(5) 0.9990(9) 0.064(4) Uani 1 1 d . . . . .
F17 F 0.8563(17) 0.9138(6) 1.0660(12) 0.075(5) Uani 1 1 d . . . . .
F18 F 0.6474(13) 0.8812(6) 1.0897(10) 0.074(5) Uani 1 1 d . . . . .
F19 F 0.5717(11) 0.7806(6) 1.0462(10) 0.077(5) Uani 1 1 d . . . . .
F20 F 0.6999(11) 0.7143(5) 0.9737(10) 0.051(4) Uani 1 1 d . . . . .
N1 N 0.7791(14) 0.8341(8) 0.5407(12) 0.041(5) Uani 1 1 d . . . . .
C25 C 0.863(2) 0.8078(12) 0.5140(17) 0.057(7) Uani 1 1 d . U . . .
H25 H 0.8671 0.7701 0.5212 0.069 Uiso 1 1 calc R U . . .
C26 C 0.944(2) 0.8322(14) 0.4765(18) 0.072(7) Uani 1 1 d . U . . .
H26 H 1.0026 0.8115 0.4599 0.086 Uiso 1 1 calc R U . . .
C27 C 0.939(2) 0.8852(14) 0.4639(18) 0.074(7) Uani 1 1 d . U . . .
H27 H 0.9913 0.9024 0.4356 0.089 Uiso 1 1 calc R U . . .
C28 C 0.8543(18) 0.9154(11) 0.4934(15) 0.059(6) Uani 1 1 d . U . . .
H28 H 0.8503 0.9532 0.4890 0.071 Uiso 1 1 calc R U . . .
C29 C 0.7761(18) 0.8853(10) 0.5297(15) 0.044(5) Uani 1 1 d . U . . .
N2 N 0.6040(17) 0.8823(5) 0.5892(14) 0.029(3) Uani 1 1 d . . . . .
C30 C 0.6802(17) 0.9138(8) 0.5601(16) 0.040(5) Uani 1 1 d . U . . .
C31 C 0.665(2) 0.9698(9) 0.5595(16) 0.054(6) Uani 1 1 d . U . . .
H31 H 0.7175 0.9925 0.5397 0.065 Uiso 1 1 calc R U . . .
C32 C 0.577(2) 0.9902(9) 0.5869(17) 0.058(6) Uani 1 1 d . U . . .
H32 H 0.5659 1.0278 0.5853 0.070 Uiso 1 1 calc R U . . .
C33 C 0.503(2) 0.9597(9) 0.6166(15) 0.046(5) Uani 1 1 d . U . . .
H33 H 0.4426 0.9755 0.6388 0.056 Uiso 1 1 calc R U . . .
C34 C 0.5142(19) 0.9048(8) 0.6147(15) 0.038(5) Uani 1 1 d . U . . .
N3 N 0.4677(17) 0.8174(7) 0.6557(11) 0.033(5) Uani 1 1 d . . . . .
C35 C 0.435(2) 0.8682(9) 0.6450(15) 0.044(5) Uani 1 1 d . U . . .
C36 C 0.331(2) 0.8850(10) 0.6624(15) 0.057(6) Uani 1 1 d . U . . .
H36 H 0.3101 0.9217 0.6567 0.068 Uiso 1 1 calc R U . . .
C37 C 0.257(2) 0.8478(12) 0.6885(18) 0.065(7) Uani 1 1 d . U . . .
H37 H 0.1828 0.8581 0.6960 0.078 Uiso 1 1 calc R U . . .
C38 C 0.296(2) 0.7972(12) 0.7025(17) 0.063(6) Uani 1 1 d . U . . .
H38 H 0.2520 0.7717 0.7259 0.075 Uiso 1 1 calc R U . . .
C39 C 0.398(3) 0.7823(10) 0.6831(16) 0.052(7) Uani 1 1 d . U . . .
H39 H 0.4210 0.7458 0.6892 0.062 Uiso 1 1 calc R U . . .
C40 C 1.203(2) 1.0123(12) 0.9433(19) 0.087(9) Uani 1 1 d . . . . .
H40A H 1.1716 1.0112 0.9952 0.131 Uiso 1 1 calc R U . . .
H40B H 1.1399 1.0210 0.8905 0.131 Uiso 1 1 calc R U . . .
H40C H 1.2650 1.0398 0.9521 0.131 Uiso 1 1 calc R U . . .
C41 C 1.256(2) 0.9584(12) 0.9311(17) 0.069(6) Uani 1 1 d . U . . .
C42 C 1.192(3) 0.9127(14) 0.943(2) 0.078(7) Uani 1 1 d . U . . .
H42 H 1.1180 0.9156 0.9561 0.093 Uiso 1 1 calc R U . . .
C43 C 1.240(3) 0.8645(14) 0.934(2) 0.088(7) Uani 1 1 d . U . . .
H43 H 1.1968 0.8337 0.9421 0.106 Uiso 1 1 calc R U . . .
C44 C 1.343(3) 0.8571(14) 0.915(2) 0.088(7) Uani 1 1 d . U . . .
H44 H 1.3735 0.8225 0.9099 0.105 Uiso 1 1 calc R U . . .
C45 C 1.405(3) 0.9056(14) 0.904(2) 0.087(7) Uani 1 1 d . U . . .
H45 H 1.4800 0.9035 0.8911 0.105 Uiso 1 1 calc R U . . .
C46 C 1.360(2) 0.9507(12) 0.9103(18) 0.073(6) Uani 1 1 d . U . . .
H46 H 1.4013 0.9815 0.8998 0.088 Uiso 1 1 calc R U . . .

loop_
_atom_site_aniso_label
_atom_site_aniso_U_11
_atom_site_aniso_U_22
_atom_site_aniso_U_33
_atom_site_aniso_U_23
_atom_site_aniso_U_13
_atom_site_aniso_U_12
Pb 0.0255(5) 0.0293(4) 0.0213(4) 0.0003(4) -0.0010(4) 0.0027(4)
Au1 0.0247(3) 0.0306(4) 0.0217(4) 0.0014(4) -0.0005(3) 0.0029(4)
Au2 0.0210(4) 0.0357(4) 0.0213(5) 0.0022(4) 0.0010(4) 0.0014(3)
C1 0.045(10) 0.036(9) 0.029(9) -0.008(8) 0.005(8) 0.003(8)
C2 0.044(10) 0.038(9) 0.031(9) -0.005(8) 0.001(8) 0.006(8)
C3 0.049(10) 0.035(9) 0.038(10) -0.013(8) 0.001(9) 0.013(8)
C4 0.059(11) 0.031(9) 0.048(10) -0.003(8) -0.003(9) 0.001(8)
C5 0.056(10) 0.041(9) 0.048(10) 0.000(9) -0.001(9) -0.005(9)
C6 0.041(10) 0.042(9) 0.036(10) 0.002(8) 0.006(9) 0.000(8)
F1 0.045(8) 0.076(10) 0.039(8) -0.012(7) 0.013(7) 0.003(8)
F2 0.149(12) 0.039(6) 0.070(9) -0.007(5) 0.011(8) 0.013(7)
F3 0.149(12) 0.039(6) 0.070(9) -0.007(5) 0.011(8) 0.013(7)
F4 0.090(14) 0.078(12) 0.086(15) 0.006(10) 0.023(12) -0.042(10)
F5 0.035(8) 0.069(10) 0.064(10) 0.010(8) 0.011(8) 0.003(7)
C7 0.025(8) 0.043(9) 0.025(9) -0.008(7) -0.004(8) -0.002(7)
C8 0.027(8) 0.050(9) 0.028(9) 0.001(8) -0.002(8) 0.001(8)
C9 0.034(9) 0.046(9) 0.040(10) 0.008(8) -0.001(8) 0.000(8)
C10 0.042(9) 0.043(9) 0.047(10) 0.002(8) -0.004(9) 0.001(8)
C11 0.038(9) 0.039(9) 0.042(10) 0.000(8) -0.001(8) 0.007(8)
C12 0.032(9) 0.038(9) 0.032(9) -0.004(8) -0.005(8) 0.005(8)
F6 0.037(8) 0.058(8) 0.039(8) -0.002(7) 0.012(7) 0.006(7)
F7 0.046(9) 0.068(10) 0.082(13) 0.015(9) 0.013(9) -0.013(8)
F8 0.063(9) 0.030(7) 0.133(15) -0.010(8) 0.007(9) -0.012(7)
F9 0.048(8) 0.054(9) 0.058(9) -0.013(7) 0.012(7) 0.016(7)
F10 0.042(8) 0.051(8) 0.044(8) -0.003(6) 0.018(6) -0.006(7)
C13 0.030(8) 0.039(8) 0.014(8) 0.005(7) 0.016(7) 0.009(7)
C14 0.040(9) 0.038(9) 0.024(9) 0.004(7) 0.010(8) -0.001(8)
C15 0.045(9) 0.047(9) 0.028(9) 0.002(8) 0.018(8) 0.006(8)
C16 0.048(9) 0.045(9) 0.027(9) 0.001(7) 0.012(8) 0.013(8)
C17 0.054(9) 0.042(9) 0.023(9) 0.004(7) 0.009(8) 0.001(8)
C18 0.036(9) 0.040(8) 0.014(8) 0.008(7) 0.011(7) 0.004(8)
F11 0.038(7) 0.039(7) 0.063(9) 0.001(7) 0.023(6) -0.014(6)
F12 0.047(8) 0.081(9) 0.051(9) -0.002(8) 0.034(7) 0.005(8)
F13 0.080(9) 0.059(8) 0.053(9) 0.004(7) 0.032(8) 0.031(7)
F14 0.091(10) 0.037(7) 0.066(10) -0.003(7) 0.042(9) 0.004(7)
F15 0.029(7) 0.047(7) 0.058(9) 0.012(6) 0.018(7) 0.004(6)
C19 0.035(8) 0.040(8) 0.020(8) 0.006(7) 0.010(7) -0.003(7)
C20 0.040(9) 0.042(9) 0.030(9) 0.002(8) 0.006(8) -0.005(8)
C21 0.067(10) 0.051(10) 0.027(9) -0.010(8) -0.003(9) -0.001(9)
C22 0.056(10) 0.058(10) 0.029(9) -0.005(8) 0.014(8) 0.015(9)
C23 0.046(9) 0.062(10) 0.025(9) 0.001(8) 0.017(8) 0.006(8)
C24 0.039(8) 0.045(10) 0.023(8) 0.004(7) 0.012(7) 0.004(8)
F16 0.064(9) 0.046(8) 0.074(10) -0.004(7) 0.002(9) -0.022(6)
F17 0.102(12) 0.040(8) 0.074(12) -0.021(8) 0.008(10) -0.007(9)
F18 0.082(11) 0.079(10) 0.057(9) -0.029(9) 0.013(9) 0.040(8)
F19 0.046(8) 0.104(12) 0.095(12) -0.001(8) 0.043(8) 0.012(8)
F20 0.031(7) 0.044(8) 0.088(11) -0.025(7) 0.031(7) -0.015(6)
N1 0.019(8) 0.065(13) 0.041(12) 0.005(10) 0.012(8) 0.006(9)
C25 0.038(13) 0.089(19) 0.044(15) 0.007(14) 0.007(12) -0.009(14)
C26 0.027(11) 0.112(18) 0.074(16) 0.014(16) 0.010(11) 0.010(13)
C27 0.036(11) 0.123(19) 0.066(15) 0.023(15) 0.018(11) 0.006(14)
C28 0.038(11) 0.086(15) 0.052(13) 0.020(12) 0.012(10) -0.012(11)
C29 0.027(10) 0.062(13) 0.039(12) 0.012(10) 0.003(9) -0.009(10)
N2 0.028(8) 0.034(9) 0.025(8) 0.017(9) 0.004(7) 0.001(9)
C30 0.030(10) 0.040(11) 0.041(12) 0.000(9) -0.006(9) -0.014(9)
C31 0.053(12) 0.048(12) 0.057(13) 0.002(11) 0.008(11) -0.029(11)
C32 0.071(15) 0.042(12) 0.060(13) 0.001(11) 0.014(12) -0.002(11)
C33 0.054(12) 0.046(11) 0.043(12) -0.001(10) 0.020(10) 0.014(10)
C34 0.044(12) 0.034(10) 0.036(12) -0.002(9) 0.007(10) 0.004(10)
N3 0.045(12) 0.038(10) 0.017(10) -0.004(8) 0.011(9) -0.011(9)
C35 0.047(12) 0.046(12) 0.033(12) -0.010(10) 0.002(10) 0.013(10)
C36 0.053(12) 0.060(13) 0.057(14) -0.015(11) 0.015(11) 0.004(11)
C37 0.053(13) 0.086(16) 0.067(15) -0.005(13) 0.036(12) -0.006(13)
C38 0.059(13) 0.075(15) 0.061(14) -0.006(13) 0.029(12) -0.011(12)
C39 0.062(15) 0.053(15) 0.040(14) -0.010(12) 0.015(12) 0.014(13)
C40 0.09(2) 0.08(2) 0.09(2) 0.011(18) 0.003(18) -0.008(18)
C41 0.066(12) 0.077(12) 0.056(11) 0.018(10) 0.004(10) -0.029(11)
C42 0.080(13) 0.082(12) 0.061(12) 0.017(11) 0.001(12) -0.020(12)
C43 0.096(14) 0.087(13) 0.067(12) 0.010(11) -0.005(12) -0.014(13)
C44 0.093(14) 0.090(13) 0.066(12) -0.004(11) -0.003(12) 0.001(13)
C45 0.086(13) 0.097(13) 0.067(12) -0.001(12) 0.001(11) -0.008(12)
C46 0.069(12) 0.086(12) 0.060(11) 0.009(11) 0.009(10) -0.025(11)

loop_
_atom_type_symbol
_atom_type_description
_atom_type_scat_dispersion_real
_atom_type_scat_dispersion_imag
_atom_type_scat_source
C C 0.0033 0.0016 'International Tables Vol C Tables 4.2.6.8 and 6.1.1.4'
H H 0.0000 0.0000 'International Tables Vol C Tables 4.2.6.8 and 6.1.1.4'
Au Au -2.0133 8.8022 'International Tables Vol C Tables 4.2.6.8 and 6.1.1.4'
F F 0.0171 0.0103 'International Tables Vol C Tables 4.2.6.8 and 6.1.1.4'
N N 0.0061 0.0033 'International Tables Vol C Tables 4.2.6.8 and 6.1.1.4'
Pb Pb -3.3944 10.1111 'International Tables Vol C Tables 4.2.6.8 and 6.1.1.4'

loop_
_geom_angle_atom_site_label_1
_geom_angle_atom_site_label_2
_geom_angle_atom_site_label_3
_geom_angle
_geom_angle_site_symmetry_1
_geom_angle_site_symmetry_3
_geom_angle_publ_flag
N2 Pb N1 65.3(6) . . ?
N2 Pb N3 65.5(6) . . ?
N1 Pb N3 130.1(6) . . ?
N2 Pb Au1 104.3(5) . . ?
N1 Pb Au1 92.0(4) . . ?
N3 Pb Au1 91.9(4) . . ?
N2 Pb Au2 93.7(5) . 4_464 ?
N1 Pb Au2 103.2(4) . 4_464 ?
N3 Pb Au2 88.0(4) . 4_464 ?
Au1 Pb Au2 160.26(3) . 4_464 ?
C7 Au1 C1 177.0(10) . . ?
C7 Au1 Pb 89.5(6) . . ?
C1 Au1 Pb 88.0(6) . . ?
C7 Au1 Au2 93.2(6) . . ?
C1 Au1 Au2 89.3(6) . . ?
Pb Au1 Au2 176.93(4) . . ?
C13 Au2 C19 178.6(7) . . ?
C13 Au2 Pb 87.9(5) . 4_565 ?
C19 Au2 Pb 91.2(5) . 4_565 ?
C13 Au2 Au1 95.2(5) . . ?
C19 Au2 Au1 85.9(5) . . ?
Pb Au2 Au1 168.07(4) 4_565 . ?
C2 C1 C6 115(2) . . ?
C2 C1 Au1 120.0(17) . . ?
C6 C1 Au1 124.5(17) . . ?
F1 C2 C1 121(2) . . ?
F1 C2 C3 117(2) . . ?
C1 C2 C3 122(2) . . ?
F2 C3 C2 120(2) . . ?
F2 C3 C4 120(2) . . ?
C2 C3 C4 120(2) . . ?
F3 C4 C5 122(2) . . ?
F3 C4 C3 116(2) . . ?
C5 C4 C3 121(2) . . ?
F4 C5 C4 122(2) . . ?
F4 C5 C6 122(2) . . ?
C4 C5 C6 116(2) . . ?
F5 C6 C1 119.1(19) . . ?
F5 C6 C5 115(2) . . ?
C1 C6 C5 126(2) . . ?
C12 C7 C8 116(2) . . ?
C12 C7 Au1 123.4(17) . . ?
C8 C7 Au1 120.6(16) . . ?
F6 C8 C9 118(2) . . ?
F6 C8 C7 121(2) . . ?
C9 C8 C7 120(2) . . ?
C10 C9 F7 120(2) . . ?
C10 C9 C8 123(2) . . ?
F7 C9 C8 118(2) . . ?
F8 C10 C11 119(2) . . ?
F8 C10 C9 123(2) . . ?
C11 C10 C9 118(2) . . ?
C10 C11 F9 121(2) . . ?
C10 C11 C12 120(2) . . ?
F9 C11 C12 118(2) . . ?
F10 C12 C7 120(2) . . ?
F10 C12 C11 118(2) . . ?
C7 C12 C11 122(2) . . ?
C14 C13 C18 111.5(17) . . ?
C14 C13 Au2 124.7(15) . . ?
C18 C13 Au2 123.8(14) . . ?
C15 C14 F11 118.0(19) . . ?
C15 C14 C13 125(2) . . ?
F11 C14 C13 116.7(19) . . ?
F12 C15 C14 121(2) . . ?
F12 C15 C16 120.0(18) . . ?
C14 C15 C16 118.9(19) . . ?
F13 C16 C15 120.3(18) . . ?
F13 C16 C17 121.5(19) . . ?
C15 C16 C17 118.2(19) . . ?
C18 C17 C16 121(2) . . ?
C18 C17 F14 122.2(18) . . ?
C16 C17 F14 117.2(18) . . ?
C17 C18 F15 117.4(18) . . ?
C17 C18 C13 125.4(18) . . ?
F15 C18 C13 117.2(17) . . ?
C20 C19 C24 115.5(19) . . ?
C20 C19 Au2 125.0(15) . . ?
C24 C19 Au2 119.4(15) . . ?
F16 C20 C19 119.1(19) . . ?
F16 C20 C21 116(2) . . ?
C19 C20 C21 125(2) . . ?
F17 C21 C22 120(2) . . ?
F17 C21 C20 123(2) . . ?
C22 C21 C20 117(2) . . ?
F18 C22 C21 120(2) . . ?
F18 C22 C23 119(2) . . ?
C21 C22 C23 121(2) . . ?
F19 C23 C24 123(2) . . ?
F19 C23 C22 118(2) . . ?
C24 C23 C22 119(2) . . ?
F20 C24 C23 117.8(18) . . ?
F20 C24 C19 119.6(18) . . ?
C23 C24 C19 123(2) . . ?
C29 N1 C25 116(2) . . ?
C29 N1 Pb 122.6(15) . . ?
C25 N1 Pb 120.5(17) . . ?
N1 C25 C26 124(3) . . ?
N1 C25 H25 118.0 . . ?
C26 C25 H25 118.0 . . ?
C27 C26 C25 119(3) . . ?
C27 C26 H26 120.3 . . ?
C25 C26 H26 120.3 . . ?
C26 C27 C28 119(3) . . ?
C26 C27 H27 120.4 . . ?
C28 C27 H27 120.4 . . ?
C29 C28 C27 116(3) . . ?
C29 C28 H28 122.2 . . ?
C27 C28 H28 122.2 . . ?
N1 C29 C28 126(2) . . ?
N1 C29 C30 115.0(19) . . ?
C28 C29 C30 119(2) . . ?
C34 N2 C30 119.7(16) . . ?
C34 N2 Pb 120.0(13) . . ?
C30 N2 Pb 120.1(14) . . ?
N2 C30 C31 119(2) . . ?
N2 C30 C29 116.4(18) . . ?
C31 C30 C29 125(2) . . ?
C32 C31 C30 119(2) . . ?
C32 C31 H31 120.3 . . ?
C30 C31 H31 120.3 . . ?
C33 C32 C31 122(2) . . ?
C33 C32 H32 118.9 . . ?
C31 C32 H32 118.9 . . ?
C32 C33 C34 119(2) . . ?
C32 C33 H33 120.5 . . ?
C34 C33 H33 120.5 . . ?
N2 C34 C33 121(2) . . ?
N2 C34 C35 116.7(18) . . ?
C33 C34 C35 123(2) . . ?
C35 N3 C39 119(2) . . ?
C35 N3 Pb 118.7(15) . . ?
C39 N3 Pb 119.9(15) . . ?
N3 C35 C36 121(2) . . ?
N3 C35 C34 117(2) . . ?
C36 C35 C34 123(2) . . ?
C35 C36 C37 120(2) . . ?
C35 C36 H36 120.0 . . ?
C37 C36 H36 120.0 . . ?
C38 C37 C36 118(2) . . ?
C38 C37 H37 121.1 . . ?
C36 C37 H37 121.1 . . ?
C37 C38 C39 120(3) . . ?
C37 C38 H38 120.1 . . ?
C39 C38 H38 120.1 . . ?
N3 C39 C38 123(2) . . ?
N3 C39 H39 118.7 . . ?
C38 C39 H39 118.7 . . ?
C41 C40 H40A 109.5 . . ?
C41 C40 H40B 109.5 . . ?
H40A C40 H40B 109.5 . . ?
C41 C40 H40C 109.5 . . ?
H40A C40 H40C 109.5 . . ?
H40B C40 H40C 109.5 . . ?
C46 C41 C42 117(3) . . ?
C46 C41 C40 125(3) . . ?
C42 C41 C40 118(3) . . ?
C43 C42 C41 118(4) . . ?
C43 C42 H42 121.1 . . ?
C41 C42 H42 121.1 . . ?
C44 C43 C42 125(4) . . ?
C44 C43 H43 117.6 . . ?
C42 C43 H43 117.6 . . ?
C43 C44 C45 115(3) . . ?
C43 C44 H44 122.3 . . ?
C45 C44 H44 122.3 . . ?
C46 C45 C44 120(4) . . ?
C46 C45 H45 120.1 . . ?
C44 C45 H45 120.1 . . ?
C45 C46 C41 125(3) . . ?
C45 C46 H46 117.5 . . ?
C41 C46 H46 117.5 . . ?

loop_
_geom_bond_atom_site_label_1
_geom_bond_atom_site_label_2
_geom_bond_distance
_geom_bond_site_symmetry_2
_geom_bond_publ_flag
Pb N2 2.457(14) . ?
Pb N1 2.475(17) . ?
Pb N3 2.488(19) . ?
Pb Au1 2.8470(14) . ?
Pb Au2 2.8856(9) 4_464 ?
Au1 C7 2.07(2) . ?
Au1 C1 2.07(2) . ?
Au1 Au2 2.9309(13) . ?
Au2 C13 2.025(18) . ?
Au2 C19 2.059(19) . ?
Au2 Pb 2.8856(9) 4_565 ?
C1 C2 1.37(3) . ?
C1 C6 1.39(3) . ?
C2 F1 1.36(3) . ?
C2 C3 1.38(3) . ?
C3 F2 1.35(3) . ?
C3 C4 1.41(3) . ?
C4 F3 1.34(3) . ?
C4 C5 1.36(4) . ?
C5 F4 1.31(3) . ?
C5 C6 1.40(3) . ?
C6 F5 1.38(3) . ?
C7 C12 1.36(3) . ?
C7 C8 1.40(3) . ?
C8 F6 1.34(2) . ?
C8 C9 1.38(3) . ?
C9 C10 1.35(3) . ?
C9 F7 1.37(3) . ?
C10 F8 1.33(3) . ?
C10 C11 1.35(3) . ?
C11 F9 1.35(3) . ?
C11 C12 1.41(3) . ?
C12 F10 1.34(3) . ?
C13 C14 1.40(3) . ?
C13 C18 1.41(3) . ?
C14 C15 1.37(3) . ?
C14 F11 1.37(2) . ?
C15 F12 1.32(2) . ?
C15 C16 1.38(3) . ?
C16 F13 1.34(2) . ?
C16 C17 1.39(3) . ?
C17 C18 1.33(3) . ?
C17 F14 1.38(2) . ?
C18 F15 1.36(2) . ?
C19 C20 1.37(3) . ?
C19 C24 1.41(3) . ?
C20 F16 1.33(2) . ?
C20 C21 1.38(3) . ?
C21 F17 1.31(3) . ?
C21 C22 1.37(3) . ?
C22 F18 1.36(2) . ?
C22 C23 1.41(3) . ?
C23 F19 1.34(2) . ?
C23 C24 1.34(3) . ?
C24 F20 1.32(2) . ?
N1 C29 1.29(3) . ?
N1 C25 1.34(3) . ?
C25 C26 1.38(3) . ?
C25 H25 0.9500 . ?
C26 C27 1.34(4) . ?
C26 H26 0.9500 . ?
C27 C28 1.42(3) . ?
C27 H27 0.9500 . ?
C28 C29 1.42(3) . ?
C28 H28 0.9500 . ?
C29 C30 1.51(3) . ?
N2 C34 1.34(3) . ?
N2 C30 1.36(3) . ?
C30 C31 1.41(3) . ?
C31 C32 1.32(3) . ?
C31 H31 0.9500 . ?
C32 C33 1.33(3) . ?
C32 H32 0.9500 . ?
C33 C34 1.38(3) . ?
C33 H33 0.9500 . ?
C34 C35 1.47(3) . ?
N3 C35 1.33(3) . ?
N3 C39 1.34(3) . ?
C35 C36 1.38(3) . ?
C36 C37 1.41(3) . ?
C36 H36 0.9500 . ?
C37 C38 1.34(4) . ?
C37 H37 0.9500 . ?
C38 C39 1.37(3) . ?
C38 H38 0.9500 . ?
C39 H39 0.9500 . ?
C40 C41 1.52(4) . ?
C40 H40A 0.9800 . ?
C40 H40B 0.9800 . ?
C40 H40C 0.9800 . ?
C41 C46 1.36(4) . ?
C41 C42 1.40(4) . ?
C42 C43 1.35(5) . ?
C42 H42 0.9500 . ?
C43 C44 1.33(4) . ?
C43 H43 0.9500 . ?
C44 C45 1.45(4) . ?
C44 H44 0.9500 . ?
C45 C46 1.26(4) . ?
C45 H45 0.9500 . ?
C46 H46 0.9500 . ?

loop_
_geom_hbond_atom_site_label_D
_geom_hbond_atom_site_label_H
_geom_hbond_atom_site_label_A
_geom_hbond_distance_DH
_geom_hbond_distance_HA
_geom_hbond_distance_DA
_geom_hbond_angle_DHA
_geom_hbond_site_symmetry_A
C25 H25 F19 0.95 2.65 3.24(3) 120.5 4_564
C26 H26 F20 0.95 2.36 3.23(3) 152.7 4_564
C33 H33 F2 0.95 2.46 3.19(3) 133.9 3_455
C38 H38 F11 0.95 2.46 3.33(3) 153.2 1_455
C39 H39 F5 0.95 2.59 3.41(3) 143.8 .

loop_
_geom_torsion_atom_site_label_1
_geom_torsion_atom_site_label_2
_geom_torsion_atom_site_label_3
_geom_torsion_atom_site_label_4
_geom_torsion
_geom_torsion_site_symmetry_1
_geom_torsion_site_symmetry_2
_geom_torsion_site_symmetry_3
_geom_torsion_site_symmetry_4
_geom_torsion_publ_flag
C6 C1 C2 F1 179.4(19) . . . . ?
Au1 C1 C2 F1 -4(3) . . . . ?
C6 C1 C2 C3 -1(3) . . . . ?
Au1 C1 C2 C3 175.6(17) . . . . ?
F1 C2 C3 F2 1(3) . . . . ?
C1 C2 C3 F2 -178(2) . . . . ?
F1 C2 C3 C4 180(2) . . . . ?
C1 C2 C3 C4 0(4) . . . . ?
F2 C3 C4 F3 -3(3) . . . . ?
C2 C3 C4 F3 179(2) . . . . ?
F2 C3 C4 C5 -178(2) . . . . ?
C2 C3 C4 C5 4(4) . . . . ?
F3 C4 C5 F4 4(4) . . . . ?
C3 C4 C5 F4 179(2) . . . . ?
F3 C4 C5 C6 179(2) . . . . ?
C3 C4 C5 C6 -6(4) . . . . ?
C2 C1 C6 F5 -178.6(19) . . . . ?
Au1 C1 C6 F5 5(3) . . . . ?
C2 C1 C6 C5 -2(4) . . . . ?
Au1 C1 C6 C5 -178.3(19) . . . . ?
F4 C5 C6 F5 -3(4) . . . . ?
C4 C5 C6 F5 -178(2) . . . . ?
F4 C5 C6 C1 -180(2) . . . . ?
C4 C5 C6 C1 6(4) . . . . ?
C12 C7 C8 F6 -178.5(19) . . . . ?
Au1 C7 C8 F6 3(3) . . . . ?
C12 C7 C8 C9 2(3) . . . . ?
Au1 C7 C8 C9 -177.4(16) . . . . ?
F6 C8 C9 C10 -179(2) . . . . ?
C7 C8 C9 C10 1(4) . . . . ?
F6 C8 C9 F7 2(3) . . . . ?
C7 C8 C9 F7 -178.0(19) . . . . ?
F7 C9 C10 F8 -2(4) . . . . ?
C8 C9 C10 F8 180(2) . . . . ?
F7 C9 C10 C11 176(2) . . . . ?
C8 C9 C10 C11 -2(4) . . . . ?
F8 C10 C11 F9 -3(4) . . . . ?
C9 C10 C11 F9 180(2) . . . . ?
F8 C10 C11 C12 180(2) . . . . ?
C9 C10 C11 C12 2(4) . . . . ?
C8 C7 C12 F10 178.1(19) . . . . ?
Au1 C7 C12 F10 -3(3) . . . . ?
C8 C7 C12 C11 -2(3) . . . . ?
Au1 C7 C12 C11 177.0(16) . . . . ?
C10 C11 C12 F10 -180(2) . . . . ?
F9 C11 C12 F10 3(3) . . . . ?
C10 C11 C12 C7 0(4) . . . . ?
F9 C11 C12 C7 -177(2) . . . . ?
C18 C13 C14 C15 -1(3) . . . . ?
Au2 C13 C14 C15 -178.7(16) . . . . ?
C18 C13 C14 F11 -177.6(17) . . . . ?
Au2 C13 C14 F11 4(3) . . . . ?
F11 C14 C15 F12 -1(3) . . . . ?
C13 C14 C15 F12 -178(2) . . . . ?
F11 C14 C15 C16 176.3(18) . . . . ?
C13 C14 C15 C16 -1(3) . . . . ?
F12 C15 C16 F13 -3(3) . . . . ?
C14 C15 C16 F13 179.7(18) . . . . ?
F12 C15 C16 C17 179.0(18) . . . . ?
C14 C15 C16 C17 2(3) . . . . ?
F13 C16 C17 C18 -179.9(19) . . . . ?
C15 C16 C17 C18 -2(3) . . . . ?
F13 C16 C17 F14 1(3) . . . . ?
C15 C16 C17 F14 178.3(18) . . . . ?
C16 C17 C18 F15 -178.0(17) . . . . ?
F14 C17 C18 F15 1(3) . . . . ?
C16 C17 C18 C13 1(3) . . . . ?
F14 C17 C18 C13 -179.5(18) . . . . ?
C14 C13 C18 C17 0(3) . . . . ?
Au2 C13 C18 C17 178.5(16) . . . . ?
C14 C13 C18 F15 179.4(17) . . . . ?
Au2 C13 C18 F15 -3(2) . . . . ?
C24 C19 C20 F16 178.1(17) . . . . ?
Au2 C19 C20 F16 0(3) . . . . ?
C24 C19 C20 C21 -5(3) . . . . ?
Au2 C19 C20 C21 177.3(16) . . . . ?
F16 C20 C21 F17 1(3) . . . . ?
C19 C20 C21 F17 -176(2) . . . . ?
F16 C20 C21 C22 -179(2) . . . . ?
C19 C20 C21 C22 4(3) . . . . ?
F17 C21 C22 F18 0(3) . . . . ?
C20 C21 C22 F18 -179.3(19) . . . . ?
F17 C21 C22 C23 179(2) . . . . ?
C20 C21 C22 C23 -1(3) . . . . ?
F18 C22 C23 F19 -3(3) . . . . ?
C21 C22 C23 F19 178(2) . . . . ?
F18 C22 C23 C24 177.9(19) . . . . ?
C21 C22 C23 C24 0(3) . . . . ?
F19 C23 C24 F20 0(3) . . . . ?
C22 C23 C24 F20 179.0(19) . . . . ?
F19 C23 C24 C19 -179.5(18) . . . . ?
C22 C23 C24 C19 -1(3) . . . . ?
C20 C19 C24 F20 -176.5(18) . . . . ?
Au2 C19 C24 F20 1(3) . . . . ?
C20 C19 C24 C23 3(3) . . . . ?
Au2 C19 C24 C23 -178.8(16) . . . . ?
C29 N1 C25 C26 0(4) . . . . ?
Pb N1 C25 C26 171(2) . . . . ?
N1 C25 C26 C27 -1(4) . . . . ?
C25 C26 C27 C28 3(4) . . . . ?
C26 C27 C28 C29 -4(4) . . . . ?
C25 N1 C29 C28 -1(4) . . . . ?
Pb N1 C29 C28 -171.5(17) . . . . ?
C25 N1 C29 C30 179.7(19) . . . . ?
Pb N1 C29 C30 9(3) . . . . ?
C27 C28 C29 N1 3(4) . . . . ?
C27 C28 C29 C30 -178(2) . . . . ?
C34 N2 C30 C31 2(4) . . . . ?
Pb N2 C30 C31 177.6(16) . . . . ?
C34 N2 C30 C29 -178.0(18) . . . . ?
Pb N2 C30 C29 -2(3) . . . . ?
N1 C29 C30 N2 -4(3) . . . . ?
C28 C29 C30 N2 176(2) . . . . ?
N1 C29 C30 C31 176(2) . . . . ?
C28 C29 C30 C31 -3(3) . . . . ?
N2 C30 C31 C32 0(4) . . . . ?
C29 C30 C31 C32 179(2) . . . . ?
C30 C31 C32 C33 1(4) . . . . ?
C31 C32 C33 C34 -3(4) . . . . ?
C30 N2 C34 C33 -4(4) . . . . ?
Pb N2 C34 C33 -179.8(17) . . . . ?
C30 N2 C34 C35 179.7(19) . . . . ?
Pb N2 C34 C35 4(3) . . . . ?
C32 C33 C34 N2 5(4) . . . . ?
C32 C33 C34 C35 -179(2) . . . . ?
C39 N3 C35 C36 0(3) . . . . ?
Pb N3 C35 C36 163.5(17) . . . . ?
C39 N3 C35 C34 -180(2) . . . . ?
Pb N3 C35 C34 -17(3) . . . . ?
N2 C34 C35 N3 9(3) . . . . ?
C33 C34 C35 N3 -168(2) . . . . ?
N2 C34 C35 C36 -172(2) . . . . ?
C33 C34 C35 C36 12(4) . . . . ?
N3 C35 C36 C37 -2(4) . . . . ?
C34 C35 C36 C37 178(2) . . . . ?
C35 C36 C37 C38 5(4) . . . . ?
C36 C37 C38 C39 -6(4) . . . . ?
C35 N3 C39 C38 -2(4) . . . . ?
Pb N3 C39 C38 -164.4(19) . . . . ?
C37 C38 C39 N3 5(4) . . . . ?
C46 C41 C42 C43 1(5) . . . . ?
C40 C41 C42 C43 -178(3) . . . . ?
C41 C42 C43 C44 0(6) . . . . ?
C42 C43 C44 C45 0(5) . . . . ?
C43 C44 C45 C46 -1(5) . . . . ?
C44 C45 C46 C41 3(5) . . . . ?
C42 C41 C46 C45 -3(5) . . . . ?
C40 C41 C46 C45 177(3) . . . . ?
